data_4336059
loop_
_publ_author_name
'Endrit Shurdha'
'Curtis E. Moore'
'Arnold L. Rheingold'
'Saul H. Lapidus'
'Peter W. Stephens'
'Atta M. Arif'
'Joel S. Miller'

_publ_contact_author_address
; 
Department of Chemistry
University of Utah
Salt Lake City
UT 84112-0850
USA
;
_publ_contact_author_email jsmiller@chem.utah.edu
_publ_contact_author_name 'Joel S. Miller'
_publ_section_title
;
 First Row Transition Metal(II) Thiocyanate Complexes, and Formation of
 1-, 2-, and 3-Dimensional Extended Network Structures of
 M(NCS)2(Solvent)2 (M = Cr, Mn, Co) Composition
;
_journal_name_full 'Inorganic Chemistry'
_journal_page_first 10583
_journal_page_last 10594
_journal_paper_doi 10.1021/ic401558f
_journal_volume 52
_journal_year 2013
_chemical_formula_moiety 'C30 H48 Co3 N6 O6 S6'
_chemical_formula_sum 'C30 H48 Co3 N6 O6 S6'
_chemical_formula_weight 957.89
_chemical_name_systematic
; 
 ? 
;
_space_group_IT_number 2
_symmetry_cell_setting triclinic
_symmetry_space_group_name_Hall '-P 1'
_symmetry_space_group_name_H-M 'P -1'
_atom_sites_solution_hydrogens geom
_atom_sites_solution_primary direct
_atom_sites_solution_secondary difmap
_audit_creation_method SHELXL-97
_cell_angle_alpha 70.675(7)
_cell_angle_beta 71.120(5)
_cell_angle_gamma 77.773(6)
_cell_formula_units_Z 1
_cell_length_a 10.0641(10)
_cell_length_b 10.2026(9)
_cell_length_c 11.1551(11)
_cell_measurement_reflns_used 3519
_cell_measurement_temperature 150(1)
_cell_measurement_theta_max 25.350
_cell_measurement_theta_min 2.037
_cell_volume 1015.66(18)
_computing_cell_refinement DENZO-SMN
_computing_data_collection 'Nonius COLLECT'
_computing_data_reduction DENZO-SMN
_computing_molecular_graphics 'WinGX, Ortep3'
_computing_publication_material WinGX
_computing_structure_refinement 'SHELXL-97 (Sheldrick, 1997)'
_computing_structure_solution SIR97
_diffrn_ambient_temperature 150(1)
_diffrn_measured_fraction_theta_full 0.990
_diffrn_measured_fraction_theta_max 0.990
_diffrn_measurement_device_type 'Nonius KappaCCD Diffractometer'
_diffrn_measurement_method 'Phi and Omega scan'
_diffrn_radiation_monochromator graphite
_diffrn_radiation_source 'fine-focus sealed tube'
_diffrn_radiation_type MoK\a
_diffrn_radiation_wavelength 0.71073
_diffrn_reflns_av_R_equivalents 0.0288
_diffrn_reflns_av_sigmaI/netI 0.0381
_diffrn_reflns_limit_h_max 12
_diffrn_reflns_limit_h_min -12
_diffrn_reflns_limit_k_max 12
_diffrn_reflns_limit_k_min -12
_diffrn_reflns_limit_l_max 13
_diffrn_reflns_limit_l_min -13
_diffrn_reflns_number 6994
_diffrn_reflns_theta_full 25.35
_diffrn_reflns_theta_max 25.35
_diffrn_reflns_theta_min 2.13
_exptl_absorpt_coefficient_mu 1.566
_exptl_absorpt_correction_T_max 0.9258
_exptl_absorpt_correction_T_min 0.6101
_exptl_absorpt_correction_type multi-scan
_exptl_absorpt_process_details 'DENZO-SMN (Otwinowski & Minor, 1997)'
_exptl_crystal_colour purple
_exptl_crystal_density_diffrn 1.566
_exptl_crystal_description plate
_exptl_crystal_F_000 495
_exptl_crystal_size_max 0.35
_exptl_crystal_size_mid 0.25
_exptl_crystal_size_min 0.05
_refine_diff_density_max 1.715
_refine_diff_density_min -0.943
_refine_diff_density_rms 0.152
_refine_ls_extinction_method none
_refine_ls_goodness_of_fit_ref 1.106
_refine_ls_hydrogen_treatment constr
_refine_ls_matrix_type full
_refine_ls_number_parameters 232
_refine_ls_number_reflns 3681
_refine_ls_number_restraints 0
_refine_ls_restrained_S_all 1.106
_refine_ls_R_factor_all 0.0817
_refine_ls_R_factor_gt 0.0606
_refine_ls_shift/su_max 0.000
_refine_ls_shift/su_mean 0.000
_refine_ls_structure_factor_coef Fsqd
_refine_ls_weighting_details 'calc w=1/[\s^2^(Fo^2^)+(0.1047P)^2^+1.3558P] where P=(Fo^2^+2Fc^2^)/3'
_refine_ls_weighting_scheme calc
_refine_ls_wR_factor_gt 0.1674
_refine_ls_wR_factor_ref 0.1902
_reflns_number_gt 2735
_reflns_number_total 3681
_reflns_threshold_expression >2sigma(I)
_cod_data_source_file ic401558f_si_002_06.cif
_cod_data_source_block jsm065
_cod_original_cell_volume 1015.67(17)
_cod_database_code 4336059

loop_
_symmetry_equiv_pos_as_xyz
'x, y, z'
'-x, -y, -z'

loop_
_atom_site_label
_atom_site_type_symbol
_atom_site_fract_x
_atom_site_fract_y
_atom_site_fract_z
_atom_site_U_iso_or_equiv
_atom_site_adp_type
_atom_site_occupancy
_atom_site_symmetry_multiplicity
_atom_site_calc_flag
_atom_site_refinement_flags
Co1 Co 0.66238(6) 0.33815(5) 0.32264(5) 0.0240(2) Uani 1 1 d .
Co2 Co 1.0000 0.0000 0.0000 0.0224(3) Uani 1 2 d S
S1 S 0.38861(12) 0.36026(12) 0.40594(11) 0.0306(3) Uani 1 1 d .
S2 S 0.93371(12) 0.32396(12) 0.25007(11) 0.0294(3) Uani 1 1 d .
S3 S 0.73061(11) 0.00263(12) 0.08476(11) 0.0295(3) Uani 1 1 d .
O1 O 0.6713(3) 0.1552(3) 0.4797(3) 0.0342(8) Uani 1 1 d .
O2 O 0.6527(3) 0.5082(3) 0.1555(3) 0.0328(7) Uani 1 1 d .
O3 O 1.0227(3) -0.1720(3) 0.1629(3) 0.0321(7) Uani 1 1 d .
N1 N 0.3348(4) 0.5341(4) 0.5701(4) 0.0275(8) Uani 1 1 d .
N2 N 1.0061(4) 0.1354(4) 0.0980(4) 0.0274(8) Uani 1 1 d .
N3 N 0.6604(4) 0.2105(4) 0.2151(4) 0.0292(8) Uani 1 1 d .
C1 C 0.3568(4) 0.4626(4) 0.5023(4) 0.0237(9) Uani 1 1 d .
C2 C 0.9767(4) 0.2144(4) 0.1604(4) 0.0250(9) Uani 1 1 d .
C3 C 0.6901(4) 0.1246(4) 0.1613(4) 0.0247(9) Uani 1 1 d .
C4 C 0.7500(5) 0.0216(5) 0.4638(5) 0.0382(11) Uani 1 1 d .
H4A H 0.8370 0.0360 0.3895 0.046 Uiso 1 1 calc R
H4B H 0.6914 -0.0338 0.4474 0.046 Uiso 1 1 calc R
C5 C 0.7852(5) -0.0499(5) 0.5926(5) 0.0400(11) Uani 1 1 d .
H5A H 0.8686 -0.0156 0.5957 0.048 Uiso 1 1 calc R
H5B H 0.8031 -0.1527 0.6086 0.048 Uiso 1 1 calc R
C6 C 0.6526(5) -0.0085(5) 0.6907(5) 0.0397(12) Uani 1 1 d .
H6A H 0.6728 -0.0120 0.7730 0.048 Uiso 1 1 calc R
H6B H 0.5794 -0.0705 0.7129 0.048 Uiso 1 1 calc R
C7 C 0.6056(5) 0.1405(5) 0.6189(4) 0.0391(11) Uani 1 1 d .
H7A H 0.5013 0.1566 0.6374 0.047 Uiso 1 1 calc R
H7B H 0.6367 0.2084 0.6473 0.047 Uiso 1 1 calc R
C8 C 0.5748(6) 0.6437(5) 0.1558(5) 0.0451(13) Uani 1 1 d .
H8A H 0.6106 0.6890 0.2034 0.054 Uiso 1 1 calc R
H8B H 0.4732 0.6351 0.2000 0.054 Uiso 1 1 calc R
C9 C 0.5953(10) 0.7266(7) 0.0170(7) 0.091(3) Uani 1 1 d .
H9A H 0.5028 0.7714 0.0010 0.110 Uiso 1 1 calc R
H9B H 0.6552 0.8009 -0.0040 0.110 Uiso 1 1 calc R
C10 C 0.6626(6) 0.6348(6) -0.0663(5) 0.0564(16) Uani 1 1 d .
H10A H 0.7332 0.6816 -0.1463 0.068 Uiso 1 1 calc R
H10B H 0.5919 0.6054 -0.0935 0.068 Uiso 1 1 calc R
C11 C 0.7328(6) 0.5116(5) 0.0200(4) 0.0452(13) Uani 1 1 d .
H11A H 0.7299 0.4239 0.0016 0.054 Uiso 1 1 calc R
H11B H 0.8328 0.5235 0.0043 0.054 Uiso 1 1 calc R
C12 C 0.9509(6) -0.2976(5) 0.2160(5) 0.0435(12) Uani 1 1 d .
H12A H 0.9680 -0.3446 0.1468 0.052 Uiso 1 1 calc R
H12B H 0.8477 -0.2737 0.2498 0.052 Uiso 1 1 calc R
C13 C 1.0118(6) -0.3908(6) 0.3263(6) 0.0493(14) Uani 1 1 d .
H13A H 0.9376 -0.4393 0.4012 0.059 Uiso 1 1 calc R
H13B H 1.0874 -0.4616 0.2954 0.059 Uiso 1 1 calc R
C14 C 1.0693(7) -0.2952(6) 0.3650(6) 0.0578(16) Uani 1 1 d .
H14A H 1.1516 -0.3434 0.3991 0.069 Uiso 1 1 calc R
H14B H 0.9966 -0.2587 0.4343 0.069 Uiso 1 1 calc R
C15 C 1.1124(6) -0.1803(5) 0.2430(5) 0.0473(13) Uani 1 1 d .
H15A H 1.1000 -0.0910 0.2644 0.057 Uiso 1 1 calc R
H15B H 1.2128 -0.2006 0.1960 0.057 Uiso 1 1 calc R

loop_
_atom_site_aniso_label
_atom_site_aniso_U_11
_atom_site_aniso_U_22
_atom_site_aniso_U_33
_atom_site_aniso_U_23
_atom_site_aniso_U_13
_atom_site_aniso_U_12
Co1 0.0245(4) 0.0222(4) 0.0244(4) -0.0119(3) -0.0019(3) -0.0001(3)
Co2 0.0222(5) 0.0214(4) 0.0243(4) -0.0118(3) -0.0026(3) -0.0014(3)
S1 0.0269(6) 0.0354(6) 0.0350(6) -0.0229(5) -0.0030(5) -0.0030(5)
S2 0.0259(6) 0.0314(6) 0.0359(6) -0.0215(5) -0.0040(5) -0.0016(5)
S3 0.0229(6) 0.0314(6) 0.0389(7) -0.0219(5) -0.0022(5) -0.0030(4)
O1 0.0375(18) 0.0286(16) 0.0294(16) -0.0128(13) 0.0007(14) 0.0023(13)
O2 0.0333(17) 0.0270(16) 0.0302(17) -0.0112(13) 0.0002(14) 0.0036(13)
O3 0.0363(18) 0.0305(16) 0.0329(17) -0.0040(14) -0.0143(14) -0.0116(13)
N1 0.025(2) 0.0275(18) 0.0301(19) -0.0152(17) -0.0028(15) 0.0006(15)
N2 0.0237(19) 0.0301(19) 0.0301(19) -0.0162(17) -0.0018(15) -0.0034(15)
N3 0.0263(19) 0.0291(19) 0.033(2) -0.0153(18) -0.0026(16) -0.0024(15)
C1 0.019(2) 0.024(2) 0.025(2) -0.0062(18) -0.0047(17) -0.0007(16)
C2 0.019(2) 0.025(2) 0.028(2) -0.0066(19) -0.0015(17) -0.0034(16)
C3 0.020(2) 0.025(2) 0.024(2) -0.0065(18) -0.0028(17) -0.0003(16)
C4 0.044(3) 0.031(2) 0.034(3) -0.012(2) -0.006(2) 0.004(2)
C5 0.040(3) 0.035(2) 0.044(3) -0.008(2) -0.013(2) -0.004(2)
C6 0.033(3) 0.046(3) 0.034(3) -0.003(2) -0.004(2) -0.011(2)
C7 0.037(3) 0.047(3) 0.026(2) -0.011(2) 0.002(2) -0.005(2)
C8 0.045(3) 0.029(2) 0.047(3) -0.006(2) -0.009(2) 0.009(2)
C9 0.170(9) 0.047(4) 0.066(4) -0.024(3) -0.069(5) 0.041(4)
C10 0.044(3) 0.068(4) 0.036(3) 0.005(3) -0.007(2) -0.003(3)
C11 0.054(3) 0.041(3) 0.026(2) -0.003(2) -0.001(2) -0.002(2)
C12 0.059(3) 0.032(2) 0.042(3) 0.000(2) -0.022(3) -0.018(2)
C13 0.052(3) 0.043(3) 0.050(3) 0.004(2) -0.025(3) -0.011(2)
C14 0.079(4) 0.052(3) 0.053(3) -0.002(3) -0.038(3) -0.017(3)
C15 0.060(3) 0.041(3) 0.050(3) -0.002(2) -0.033(3) -0.015(2)

loop_
_atom_type_symbol
_atom_type_description
_atom_type_scat_dispersion_real
_atom_type_scat_dispersion_imag
_atom_type_scat_source
C C 0.0033 0.0016 'International Tables Vol C Tables 4.2.6.8 and 6.1.1.4'
H H 0.0000 0.0000 'International Tables Vol C Tables 4.2.6.8 and 6.1.1.4'
N N 0.0061 0.0033 'International Tables Vol C Tables 4.2.6.8 and 6.1.1.4'
O O 0.0106 0.0060 'International Tables Vol C Tables 4.2.6.8 and 6.1.1.4'
S S 0.1246 0.1234 'International Tables Vol C Tables 4.2.6.8 and 6.1.1.4'
Co Co 0.3494 0.9721 'International Tables Vol C Tables 4.2.6.8 and 6.1.1.4'

loop_
_geom_angle_atom_site_label_1
_geom_angle_atom_site_label_2
_geom_angle_atom_site_label_3
_geom_angle
_geom_angle_site_symmetry_1
_geom_angle_site_symmetry_3
N3 Co1 N1 179.78(13) . 2_666
N3 Co1 O2 87.83(14) . .
N1 Co1 O2 92.15(14) 2_666 .
N3 Co1 O1 86.68(14) . .
N1 Co1 O1 93.35(14) 2_666 .
O2 Co1 O1 174.50(11) . .
N3 Co1 S2 93.21(11) . .
N1 Co1 S2 86.57(11) 2_666 .
O2 Co1 S2 89.99(9) . .
O1 Co1 S2 90.47(9) . .
N3 Co1 S1 90.23(11) . .
N1 Co1 S1 89.99(11) 2_666 .
O2 Co1 S1 90.66(9) . .
O1 Co1 S1 89.21(9) . .
S2 Co1 S1 176.51(4) . .
N2 Co2 N2 180.0 . 2_755
N2 Co2 O3 89.12(14) . 2_755
N2 Co2 O3 90.88(14) 2_755 2_755
N2 Co2 O3 90.88(14) . .
N2 Co2 O3 89.12(14) 2_755 .
O3 Co2 O3 180.0 2_755 .
N2 Co2 S3 85.76(10) . 2_755
N2 Co2 S3 94.24(10) 2_755 2_755
O3 Co2 S3 89.96(9) 2_755 2_755
O3 Co2 S3 90.04(9) . 2_755
N2 Co2 S3 94.24(10) . .
N2 Co2 S3 85.76(10) 2_755 .
O3 Co2 S3 90.04(9) 2_755 .
O3 Co2 S3 89.96(9) . .
S3 Co2 S3 180.0 2_755 .
C1 S1 Co1 101.31(15) . .
C2 S2 Co1 101.51(15) . .
C3 S3 Co2 100.29(15) . .
C7 O1 C4 108.9(3) . .
C7 O1 Co1 126.8(3) . .
C4 O1 Co1 124.2(3) . .
C8 O2 C11 108.5(3) . .
C8 O2 Co1 126.0(3) . .
C11 O2 Co1 125.3(3) . .
C15 O3 C12 108.9(3) . .
C15 O3 Co2 123.5(3) . .
C12 O3 Co2 127.6(3) . .
C1 N1 Co1 168.9(3) . 2_666
C2 N2 Co2 164.5(3) . .
C3 N3 Co1 163.4(4) . .
N1 C1 S1 179.7(4) . .
N2 C2 S2 179.1(4) . .
N3 C3 S3 179.5(4) . .
O1 C4 C5 104.2(4) . .
O1 C4 H4A 110.9 . .
C5 C4 H4A 110.9 . .
O1 C4 H4B 110.9 . .
C5 C4 H4B 110.9 . .
H4A C4 H4B 108.9 . .
C4 C5 C6 102.0(4) . .
C4 C5 H5A 111.4 . .
C6 C5 H5A 111.4 . .
C4 C5 H5B 111.4 . .
C6 C5 H5B 111.4 . .
H5A C5 H5B 109.2 . .
C5 C6 C7 103.7(4) . .
C5 C6 H6A 111.0 . .
C7 C6 H6A 111.0 . .
C5 C6 H6B 111.0 . .
C7 C6 H6B 111.0 . .
H6A C6 H6B 109.0 . .
O1 C7 C6 105.9(4) . .
O1 C7 H7A 110.6 . .
C6 C7 H7A 110.6 . .
O1 C7 H7B 110.6 . .
C6 C7 H7B 110.6 . .
H7A C7 H7B 108.7 . .
O2 C8 C9 106.7(4) . .
O2 C8 H8A 110.4 . .
C9 C8 H8A 110.4 . .
O2 C8 H8B 110.4 . .
C9 C8 H8B 110.4 . .
H8A C8 H8B 108.6 . .
C10 C9 C8 108.8(5) . .
C10 C9 H9A 109.9 . .
C8 C9 H9A 109.9 . .
C10 C9 H9B 109.9 . .
C8 C9 H9B 109.9 . .
H9A C9 H9B 108.3 . .
C9 C10 C11 104.0(5) . .
C9 C10 H10A 111.0 . .
C11 C10 H10A 111.0 . .
C9 C10 H10B 111.0 . .
C11 C10 H10B 111.0 . .
H10A C10 H10B 109.0 . .
O2 C11 C10 105.7(4) . .
O2 C11 H11A 110.6 . .
C10 C11 H11A 110.6 . .
O2 C11 H11B 110.6 . .
C10 C11 H11B 110.6 . .
H11A C11 H11B 108.7 . .
O3 C12 C13 106.0(4) . .
O3 C12 H12A 110.5 . .
C13 C12 H12A 110.5 . .
O3 C12 H12B 110.5 . .
C13 C12 H12B 110.5 . .
H12A C12 H12B 108.7 . .
C14 C13 C12 104.3(4) . .
C14 C13 H13A 110.9 . .
C12 C13 H13A 110.9 . .
C14 C13 H13B 110.9 . .
C12 C13 H13B 110.9 . .
H13A C13 H13B 108.9 . .
C13 C14 C15 105.3(4) . .
C13 C14 H14A 110.7 . .
C15 C14 H14A 110.7 . .
C13 C14 H14B 110.7 . .
C15 C14 H14B 110.7 . .
H14A C14 H14B 108.8 . .
O3 C15 C14 106.3(4) . .
O3 C15 H15A 110.5 . .
C14 C15 H15A 110.5 . .
O3 C15 H15B 110.5 . .
C14 C15 H15B 110.5 . .
H15A C15 H15B 108.7 . .

loop_
_geom_bond_atom_site_label_1
_geom_bond_atom_site_label_2
_geom_bond_distance
_geom_bond_site_symmetry_2
Co1 N3 2.048(4) .
Co1 N1 2.050(4) 2_666
Co1 O2 2.098(3) .
Co1 O1 2.104(3) .
Co1 S2 2.5714(12) .
Co1 S1 2.5932(13) .
Co2 N2 2.047(4) .
Co2 N2 2.047(4) 2_755
Co2 O3 2.103(3) 2_755
Co2 O3 2.103(3) .
Co2 S3 2.5636(11) 2_755
Co2 S3 2.5637(11) .
S1 C1 1.651(4) .
S2 C2 1.642(5) .
S3 C3 1.645(4) .
O1 C7 1.447(5) .
O1 C4 1.459(5) .
O2 C8 1.438(5) .
O2 C11 1.457(5) .
O3 C15 1.435(6) .
O3 C12 1.458(5) .
N1 C1 1.158(6) .
N1 Co1 2.049(4) 2_666
N2 C2 1.164(6) .
N3 C3 1.157(6) .
C4 C5 1.500(7) .
C4 H4A 0.9900 .
C4 H4B 0.9900 .
C5 C6 1.510(7) .
C5 H5A 0.9900 .
C5 H5B 0.9900 .
C6 C7 1.519(7) .
C6 H6A 0.9900 .
C6 H6B 0.9900 .
C7 H7A 0.9900 .
C7 H7B 0.9900 .
C8 C9 1.469(8) .
C8 H8A 0.9900 .
C8 H8B 0.9900 .
C9 C10 1.448(9) .
C9 H9A 0.9900 .
C9 H9B 0.9900 .
C10 C11 1.507(7) .
C10 H10A 0.9900 .
C10 H10B 0.9900 .
C11 H11A 0.9900 .
C11 H11B 0.9900 .
C12 C13 1.504(7) .
C12 H12A 0.9900 .
C12 H12B 0.9900 .
C13 C14 1.467(7) .
C13 H13A 0.9900 .
C13 H13B 0.9900 .
C14 C15 1.480(7) .
C14 H14A 0.9900 .
C14 H14B 0.9900 .
C15 H15A 0.9900 .
C15 H15B 0.9900 .

loop_
_geom_torsion_atom_site_label_1
_geom_torsion_atom_site_label_2
_geom_torsion_atom_site_label_3
_geom_torsion_atom_site_label_4
_geom_torsion
_geom_torsion_site_symmetry_1
N3 Co1 S1 C1 179.47(18) .
N1 Co1 S1 C1 -0.56(18) 2_666
O2 Co1 S1 C1 -92.70(18) .
O1 Co1 S1 C1 92.79(18) .
S2 Co1 S1 C1 8.0(7) .
N3 Co1 S2 C2 -3.00(19) .
N1 Co1 S2 C2 177.02(19) 2_666
O2 Co1 S2 C2 -90.82(18) .
O1 Co1 S2 C2 83.70(18) .
S1 Co1 S2 C2 168.5(7) .
N2 Co2 S3 C3 6.52(19) .
N2 Co2 S3 C3 -173.49(19) 2_755
O3 Co2 S3 C3 -82.60(18) 2_755
O3 Co2 S3 C3 97.40(18) .
S3 Co2 S3 C3 -142(2) 2_755
N3 Co1 O1 C7 -144.8(4) .
N1 Co1 O1 C7 35.4(4) 2_666
O2 Co1 O1 C7 -143.2(11) .
S2 Co1 O1 C7 122.0(4) .
S1 Co1 O1 C7 -54.5(4) .
N3 Co1 O1 C4 36.8(4) .
N1 Co1 O1 C4 -143.0(4) 2_666
O2 Co1 O1 C4 38.4(13) .
S2 Co1 O1 C4 -56.4(3) .
S1 Co1 O1 C4 127.1(3) .
N3 Co1 O2 C8 142.6(4) .
N1 Co1 O2 C8 -37.6(4) 2_666
O1 Co1 O2 C8 141.0(11) .
S2 Co1 O2 C8 -124.2(4) .
S1 Co1 O2 C8 52.4(4) .
N3 Co1 O2 C11 -42.4(4) .
N1 Co1 O2 C11 137.4(4) 2_666
O1 Co1 O2 C11 -44.0(13) .
S2 Co1 O2 C11 50.8(4) .
S1 Co1 O2 C11 -132.6(4) .
N2 Co2 O3 C15 -38.4(4) .
N2 Co2 O3 C15 141.6(4) 2_755
O3 Co2 O3 C15 6(13) 2_755
S3 Co2 O3 C15 47.4(4) 2_755
S3 Co2 O3 C15 -132.6(4) .
N2 Co2 O3 C12 139.7(4) .
N2 Co2 O3 C12 -40.3(4) 2_755
O3 Co2 O3 C12 -175(13) 2_755
S3 Co2 O3 C12 -134.5(4) 2_755
S3 Co2 O3 C12 45.5(4) .
N2 Co2 N2 C2 -54(41) 2_755
O3 Co2 N2 C2 83.4(14) 2_755
O3 Co2 N2 C2 -96.6(14) .
S3 Co2 N2 C2 173.4(14) 2_755
S3 Co2 N2 C2 -6.6(14) .
N1 Co1 N3 C3 38(38) 2_666
O2 Co1 N3 C3 121.0(13) .
O1 Co1 N3 C3 -59.2(13) .
S2 Co1 N3 C3 31.1(13) .
S1 Co1 N3 C3 -148.4(13) .
Co1 N1 C1 S1 47(100) 2_666
Co1 S1 C1 N1 -43(100) .
Co2 N2 C2 S2 57(30) .
Co1 S2 C2 N2 -54(29) .
Co1 N3 C3 S3 164(46) .
Co2 S3 C3 N3 161(47) .
C7 O1 C4 C5 -25.6(5) .
Co1 O1 C4 C5 153.0(3) .
O1 C4 C5 C6 38.0(5) .
C4 C5 C6 C7 -36.2(5) .
C4 O1 C7 C6 2.5(5) .
Co1 O1 C7 C6 -176.1(3) .
C5 C6 C7 O1 21.4(5) .
C11 O2 C8 C9 6.2(7) .
Co1 O2 C8 C9 -178.1(4) .
O2 C8 C9 C10 10.3(8) .
C8 C9 C10 C11 -21.9(8) .
C8 O2 C11 C10 -19.6(6) .
Co1 O2 C11 C10 164.6(3) .
C9 C10 C11 O2 25.2(7) .
C15 O3 C12 C13 -5.3(6) .
Co2 O3 C12 C13 176.4(3) .
O3 C12 C13 C14 22.1(6) .
C12 C13 C14 C15 -30.3(7) .
C12 O3 C15 C14 -13.6(6) .
Co2 O3 C15 C14 164.8(4) .
C13 C14 C15 O3 27.7(6) .
